data_2014859
loop_
_publ_author_name
'Pardoe, Jennifer A. J.'
'Cowley, Andrew R.'
'Downs, Anthony J.'
'Greene, Timothy M.'

_publ_section_title
;
 <i>mer</i>-Triiodotripyridineindium(III)
;
_journal_issue 4
_journal_name_full 'Acta Crystallographica Section C'
_journal_page_first m200
_journal_page_last m202
_journal_paper_doi 10.1107/S0108270105006360
_journal_volume 61
_journal_year 2005
_chemical_formula_iupac '[In I3 (C5 H5 N)3]'
_chemical_formula_moiety 'C15 H15 I3 In N3'
_chemical_formula_sum 'C15 H15 I3 In N3'
_chemical_formula_weight 732.84
_chemical_name_systematic
;
mer-Triiodotripyridineindium(III)
;
_space_group_IT_number 60
_symmetry_cell_setting orthorhombic
_symmetry_space_group_name_Hall '-P 2n 2ab'
_symmetry_space_group_name_H-M 'P b c n'
_atom_sites_solution_hydrogens geom
_atom_sites_solution_primary direct
_cell_angle_alpha 90
_cell_angle_beta 90
_cell_angle_gamma 90
_cell_formula_units_Z 4
_cell_length_a 9.6622(2)
_cell_length_b 14.9139(4)
_cell_length_c 13.9850(4)
_cell_measurement_reflns_used 13983
_cell_measurement_temperature 150
_cell_measurement_theta_max 28
_cell_measurement_theta_min 5
_cell_volume 2015.25(9)
_computing_cell_refinement
;
DENZO (Otwinowski & Minor, 1997)
;
_computing_data_collection
;
Collect (Nonius, 2000)
;
_computing_data_reduction
;
DENZO
;
_computing_molecular_graphics
;
CRYSTALS
;
_computing_publication_material
;
CRYSTALS
;
_computing_structure_refinement
;
CRYSTALS (Betteridge et al., 2003)
;
_computing_structure_solution 'SIR92 (Altomare et al., 1994)'
_diffrn_ambient_temperature 150
_diffrn_measured_fraction_theta_full 0.997
_diffrn_measured_fraction_theta_max 0.997
_diffrn_measurement_device_type
;
Nonius KappaCCD
;
_diffrn_measurement_method \w
_diffrn_radiation_monochromator graphite
_diffrn_radiation_type 'Mo K\a'
_diffrn_radiation_wavelength 0.71073
_diffrn_reflns_av_R_equivalents 0.038
_diffrn_reflns_limit_h_max 12
_diffrn_reflns_limit_h_min -12
_diffrn_reflns_limit_k_max 19
_diffrn_reflns_limit_k_min -19
_diffrn_reflns_limit_l_max 18
_diffrn_reflns_limit_l_min -18
_diffrn_reflns_number 13983
_diffrn_reflns_theta_full 27.480
_diffrn_reflns_theta_max 27.480
_diffrn_reflns_theta_min 5.129
_diffrn_standards_decay_% 0.00
_diffrn_standards_interval_count 0
_diffrn_standards_interval_time 0
_diffrn_standards_number 0
_exptl_absorpt_coefficient_mu 5.768
_exptl_absorpt_correction_T_max 0.71
_exptl_absorpt_correction_T_min 0.53
_exptl_absorpt_correction_type multi-scan
_exptl_absorpt_process_details '(Denzo/Scalepack; Otwinowski & Minor, 1997)'
_exptl_crystal_colour ' colourless '
_exptl_crystal_density_diffrn 2.415
_exptl_crystal_description ' block '
_exptl_crystal_F_000 1336
_exptl_crystal_size_max 0.11
_exptl_crystal_size_mid 0.09
_exptl_crystal_size_min 0.06
_refine_diff_density_max 0.60
_refine_diff_density_min -0.86
_refine_ls_extinction_method None
_refine_ls_goodness_of_fit_ref 1.0149
_refine_ls_hydrogen_treatment constr
_refine_ls_matrix_type full
_refine_ls_number_parameters 102
_refine_ls_number_reflns 1670
_refine_ls_number_restraints 0
_refine_ls_R_factor_all 0.0409
_refine_ls_R_factor_gt 0.0248
_refine_ls_shift/su_max 0.005875
_refine_ls_structure_factor_coef F
_refine_ls_weighting_details
;
Method, part 1, Chebychev polynomial,
(Watkin, 1994, Prince, 1982)
 [weight] = 1.0/[A~0~*T~0~(x)+A~1~*T~1~(x) ... +A~n-1~]*T~n-1~(x)]
 where A~i~ are the Chebychev coefficients listed below and x= F~calc~/F~max~
 Method = Robust Weighting (Prince, 1982)
 W = [weight] * [1-(\DF/6*\sF)^2^]^2^
 A~i~ are: 0.403 0.231 0.196
;
_refine_ls_weighting_scheme calc
_refine_ls_wR_factor_all 0.0427
_refine_ls_wR_factor_gt 0.0285
_refine_ls_wR_factor_ref 0.0285
_reflns_number_gt 1670
_reflns_number_total 2293
_reflns_threshold_expression I>3.00u(I)
_cod_data_source_file jz1705.cif
_cod_data_source_block I
_cod_depositor_comments
;
The following automatic conversions were performed:
'_symmetry_cell_setting' value 'Orthorhombic' changed to 'orthorhombic'
according to '/home/saulius/struct/CIF-dictionaries/cif_core.dic'
dictionary named 'cif_core.dic' version 2.4.1 from 2010-06-29.

Automatic conversion script
Id: cif_fix_enum 1527 2010-12-29 10:47:43Z saulius 

The following automatic conversions were performed:

'_symmetry_cell_setting' value 'Orthorhombic' changed to
'orthorhombic' according to
/home/saulius/struct/CIF-dictionaries/cif_core.dic dictionary named
'cif_core.dic' version 2.4.1 from 2010-06-29.

Automatic conversion script
Id: cif_fix_values 1715 2011-07-08 13:25:40Z adriana 
;
_cod_original_sg_symbol_H-M 'P b c n '
_cod_database_code 2014859

loop_
_symmetry_equiv_pos_as_xyz
x,y,z
-x,-y,-z
-x+1/2,y+1/2,z
x+1/2,-y+1/2,-z
x,-y,z+1/2
-x,y,-z+1/2
-x+1/2,-y+1/2,z+1/2
x+1/2,y+1/2,-z+1/2

loop_
_atom_site_label
_atom_site_fract_x
_atom_site_fract_y
_atom_site_fract_z
_atom_site_U_iso_or_equiv
_atom_site_adp_type
_atom_site_occupancy
_atom_site_type_symbol
In1 0.5000 0.38825(2) 0.7500 0.0176 Uani 1.0000 In
I1 0.68422(3) 0.399859(18) 0.589709(18) 0.0239 Uani 1.0000 I
I2 0.5000 0.19789(2) 0.7500 0.0299 Uani 1.0000 I
N1 0.3136(4) 0.3984(2) 0.6472(2) 0.0213 Uani 1.0000 N
C1 0.3117(5) 0.3478(3) 0.5668(3) 0.0245 Uani 1.0000 C
C2 0.1983(5) 0.3459(3) 0.5060(3) 0.0278 Uani 1.0000 C
C3 0.0823(5) 0.3948(3) 0.5306(3) 0.0294 Uani 1.0000 C
C4 0.0835(5) 0.4470(4) 0.6123(3) 0.0287 Uani 1.0000 C
C5 0.2020(5) 0.4477(3) 0.6682(3) 0.0242 Uani 1.0000 C
N2 0.5000 0.5440(3) 0.7500 0.0209 Uani 1.0000 N
C6 0.4785(5) 0.5902(3) 0.6688(3) 0.0262 Uani 1.0000 C
C7 0.4761(6) 0.6827(3) 0.6668(4) 0.0373 Uani 1.0000 C
C8 0.5000 0.7304(4) 0.7500 0.0404 Uani 1.0000 C
H11 0.3946 0.3107 0.5507 0.0294 Uiso 1.0000 H
H21 0.2006 0.3099 0.4457 0.0334 Uiso 1.0000 H
H31 -0.0023 0.3925 0.4895 0.0352 Uiso 1.0000 H
H41 0.0009 0.4835 0.6306 0.0344 Uiso 1.0000 H
H51 0.2040 0.4865 0.7265 0.0290 Uiso 1.0000 H
H61 0.4638 0.5564 0.6079 0.0315 Uiso 1.0000 H
H71 0.4571 0.7151 0.6055 0.0448 Uiso 1.0000 H
H81 0.5000 0.7974 0.7500 0.0485 Uiso 1.0000 H

loop_
_atom_site_aniso_label
_atom_site_aniso_U_11
_atom_site_aniso_U_22
_atom_site_aniso_U_33
_atom_site_aniso_U_12
_atom_site_aniso_U_13
_atom_site_aniso_U_23
In1 0.01875(19) 0.01875(19) 0.01533(19) 0.0000 -0.00157(15) 0.0000
I1 0.02398(15) 0.02873(15) 0.01895(14) -0.00281(11) 0.00273(11) -0.00098(11)
I2 0.0435(3) 0.0190(2) 0.0272(2) 0.0000 0.00680(19) 0.0000
N1 0.0198(17) 0.0272(19) 0.0168(15) -0.0005(15) -0.0008(14) 0.0016(14)
C1 0.028(2) 0.026(2) 0.0197(19) -0.0001(18) -0.0068(18) -0.0026(16)
C2 0.036(3) 0.023(2) 0.025(2) -0.006(2) -0.0053(19) 0.0015(17)
C3 0.027(2) 0.032(2) 0.029(2) -0.0053(19) -0.0107(19) 0.010(2)
C4 0.022(2) 0.038(3) 0.026(2) 0.0047(19) -0.0029(19) 0.0094(19)
C5 0.022(2) 0.025(2) 0.026(2) 0.0025(17) -0.0033(18) 0.0070(17)
N2 0.025(2) 0.018(2) 0.020(2) 0.0000 -0.006(2) 0.0000
C6 0.032(3) 0.027(2) 0.020(2) 0.0027(18) -0.0077(18) 0.0032(18)
C7 0.062(4) 0.022(2) 0.029(3) 0.007(2) -0.008(2) 0.0059(19)
C8 0.068(5) 0.019(3) 0.034(4) 0.0000 -0.008(4) 0.0000

loop_
_atom_type_symbol
_atom_type_scat_dispersion_real
_atom_type_scat_dispersion_imag
_atom_type_scat_source
'C   ' 0.0033 0.0016 International_Tables_Vol_IV_Table_2.2B
'H   ' 0.0000 0.0000 International_Tables_Vol_IV_Table_2.2B
'I   ' -0.4742 1.8119 International_Tables_Vol_IV_Table_2.2B
'In  ' -0.7276 1.3100 International_Tables_Vol_IV_Table_2.2B
'N   ' 0.0061 0.0033 International_Tables_Vol_IV_Table_2.2B

loop_
_geom_angle_atom_site_label_1
_geom_angle_atom_site_label_2
_geom_angle_atom_site_label_3
_geom_angle_site_symmetry_1
_geom_angle_site_symmetry_3
_geom_angle
_geom_angle_publ_flag
I1 In1 I1 . 6_656 173.079(18) yes
I1 In1 I2 . . 93.460(9) yes
I1 In1 I2 6_656 . 93.460(9) no
I1 In1 N1 . . 89.64(9) yes
I1 In1 N1 6_656 . 89.91(9) no
I2 In1 N1 . . 93.74(9) yes
I1 In1 N1 . 6_656 89.91(9) yes
I1 In1 N1 6_656 6_656 89.64(9) no
I2 In1 N1 . 6_656 93.74(9) no
N1 In1 N1 . 6_656 172.52(18) yes
I1 In1 N2 . . 86.540(9) yes
I1 In1 N2 6_656 . 86.540(9) no
I2 In1 N2 . . 179.995 yes
N1 In1 N2 . . 86.26(9) yes
N1 In1 N2 6_656 . 86.26(9) no
In1 N1 C1 . . 119.4(3) no
In1 N1 C5 . . 121.9(3) no
C1 N1 C5 . . 118.5(4) no
N1 C1 C2 . . 122.1(4) no
N1 C1 H11 . . 118.954 no
C2 C1 H11 . . 118.955 no
C1 C2 C3 . . 118.5(4) no
C1 C2 H21 . . 120.729 no
C3 C2 H21 . . 120.728 no
C2 C3 C4 . . 119.7(4) no
C2 C3 H31 . . 120.138 no
C4 C3 H31 . . 120.137 no
C3 C4 C5 . . 118.5(4) no
C3 C4 H41 . . 120.729 no
C5 C4 H41 . . 120.730 no
N1 C5 C4 . . 122.5(4) no
N1 C5 H51 . . 118.738 no
C4 C5 H51 . . 118.738 no
In1 N2 C6 . . 120.8(3) no
In1 N2 C6 . 6_656 120.8(3) no
C6 N2 C6 . 6_656 118.4(5) no
N2 C6 C7 . . 122.2(4) no
N2 C6 H61 . . 118.910 no
C7 C6 H61 . . 118.910 no
C6 C7 C8 . . 119.5(5) no
C6 C7 H71 . . 120.229 no
C8 C7 H71 . . 120.227 no
C7 C8 C7 . 6_656 118.2(6) no
C7 C8 H81 . . 120.918 no
C7 C8 H81 6_656 . 120.918 no

loop_
_geom_bond_atom_site_label_1
_geom_bond_atom_site_label_2
_geom_bond_site_symmetry_1
_geom_bond_site_symmetry_2
_geom_bond_distance
_geom_bond_publ_flag
In1 I1 . . 2.8676(3) yes
In1 I1 . 6_656 2.8676(3) no
In1 I2 . . 2.8390(6) yes
In1 N1 . . 2.309(4) yes
In1 N1 . 6_656 2.309(4) no
In1 N2 . . 2.323(5) yes
N1 C1 . . 1.354(5) no
N1 C5 . . 1.338(6) no
C1 C2 . . 1.387(6) no
C1 H11 . . 1.000 no
C2 C3 . . 1.381(7) no
C2 H21 . . 1.000 no
C3 C4 . . 1.382(7) no
C3 H31 . . 1.000 no
C4 C5 . . 1.386(6) no
C4 H41 . . 1.000 no
C5 H51 . . 1.000 no
N2 C6 . . 1.343(5) no
N2 C6 . 6_656 1.343(5) no
C6 C7 . . 1.381(6) no
C6 H61 . . 1.000 no
C7 C8 . . 1.383(6) no
C7 H71 . . 1.000 no
C8 H81 . . 1.000 no

loop_
_geom_hbond_atom_site_label_D
_geom_hbond_atom_site_label_H
_geom_hbond_atom_site_label_A
_geom_hbond_site_symmetry_A
_geom_hbond_distance_DH
_geom_hbond_distance_HA
_geom_hbond_distance_DA
_geom_hbond_angle_DHA
_geom_hbond_publ_flag
C2 H21 I1 4_456 1.00 3.17 3.904(5) 131 yes
C6 H61 I1 2_666 1.00 3.18 3.946(4) 135 yes
